data_4031593
loop_
_publ_author_name
'Tellenbach, A.'
'Jansen, M.'

_publ_section_title
;
 (P8 O12) * 2(B H3) - The borane adduct of a new molecular phosphorus
 oxide
;
_journal_name_full 'European Journal of Inorganic Chemistry'
_journal_page_first 3759
_journal_page_last 3766
_journal_volume 2003
_journal_year 2003
_chemical_formula_sum 'B2 H6 O12 P8'
_chemical_name_systematic 'P8 O12 (B H3)2'
_space_group_IT_number 61
_symmetry_space_group_name_Hall '-P 2ac 2ab'
_symmetry_space_group_name_H-M 'P b c a'
_cell_angle_alpha 90
_cell_angle_beta 90
_cell_angle_gamma 90
_cell_formula_units_Z 8
_cell_length_a 8.606
_cell_length_b 15.686
_cell_length_c 22.96
_cell_volume 3099.456
_citation_journal_id_ASTM EJICFO
_cod_data_source_file Tellenbach_EJICFO_2003_246.cif
_cod_data_source_block H6B2O12P8
_cod_original_formula_sum 'H6 B2 O12 P8'
_cod_database_code 4031593

loop_
_symmetry_equiv_pos_as_xyz
x,y,z
-x+1/2,-y,z+1/2
x+1/2,-y+1/2,-z
-x,y+1/2,-z+1/2
-x,-y,-z
x-1/2,y,-z-1/2
-x-1/2,y-1/2,z
x,-y-1/2,z-1/2

loop_
_atom_site_label
_atom_site_type_symbol
_atom_site_fract_x
_atom_site_fract_y
_atom_site_fract_z
_atom_site_occupancy
_atom_site_U_iso_or_equiv
O12 O-2 0.41883 -0.01149 0.11618 1 0.0
P7 P+3 0.8227 -0.01427 0.13074 1 0.0
P6 P+3 0.42335 0.24213 0.13764 1 0.0
O6 O-2 0.46664 0.21937 0.07031 1 0.0
O10 O-2 0.19587 0.19356 0.03333 1 0.0
H6 H-1 0.726 0.259 0.2389 1 0.0
O11 O-2 0.39062 0.07683 0.02722 1 0.0
O7 O-2 0.48864 0.15173 0.16738 1 0.0
O2 O-2 0.18033 0.07052 0.1025 1 0.0
P1 P+3 0.29775 0.01249 0.06723 1 0.0
P2 P+3 0.66 0.13261 0.1883 1 0.0
P4 P+3 0.51338 -0.10021 0.13269 1 0.0
P5 P+3 0.37742 0.18074 0.01406 1 0.0
O9 O-2 0.63234 0.06555 0.23913 1 0.0
H1 H-1 0.298 -0.115 0.009 1 0.0
B1 B+3 0.7786 0.22975 0.20465 1 0.0
O8 O-2 0.72991 0.07811 0.1364 1 0.0
B2 B+3 0.2068 -0.08007 0.02908 1 0.0
O3 O-2 0.53666 -0.07691 0.20109 1 0.0
O1 O-2 0.82041 -0.04122 0.19968 1 0.0
O5 O-2 0.24012 0.21737 0.13983 1 0.0
P3 P+3 0.6706 -0.03827 0.24354 1 0.0
O4 O-2 0.68291 -0.07394 0.10636 1 0.0
H2 H-1 0.144 -0.112 0.0634 1 0.0
P8 P+3 0.11849 0.17042 0.09618 1 0.0
H4 H-1 0.768 0.263 0.1583 1 0.0
H3 H-1 0.896 0.204 0.2171 1 0.0
H5 H-1 0.132 -0.049 -0.0048 1 0.0
